data_4325519
loop_
_publ_author_name
'Mohan M. Bhadbhade'
'Leslie D. Field'
'Ryan Gilbert-Wilson'
'Ruth W. Guest'
'Paul Jensen'

_publ_section_title
;
 Ruthenium Hydride Complexes of the Hindered Phosphine Ligand
 Tris(3-diisopropylphosphinopropyl)phosphine
;
_journal_name_full 'Inorganic Chemistry'
_journal_page_first 6220
_journal_page_last 6228
_journal_paper_doi 10.1021/ic200492w
_journal_volume 50
_journal_year 2011
_chemical_formula_sum 'C27 H62 P4 Ru'
_chemical_formula_weight 611.72
_chemical_name_systematic
; 
 ? 
;
_space_group_IT_number 14
_symmetry_cell_setting monoclinic
_symmetry_space_group_name_Hall '-P 2ybc'
_symmetry_space_group_name_H-M 'P 1 21/c 1'
_atom_sites_solution_hydrogens geom
_atom_sites_solution_primary direct
_atom_sites_solution_secondary difmap
_audit_creation_method SHELXL-97
_cell_angle_alpha 90.00
_cell_angle_beta 100.723(4)
_cell_angle_gamma 90.00
_cell_formula_units_Z 8
_cell_length_a 17.099(2)
_cell_length_b 17.3858(17)
_cell_length_c 21.692(3)
_cell_measurement_reflns_used 6163
_cell_measurement_temperature 150(2)
_cell_measurement_theta_max 27.963
_cell_measurement_theta_min 2.343
_cell_volume 6336.0(13)
_computing_cell_refinement
;
        APEX2(Bruker, 2007, Bruker AXS Inc.,Madison, USA)
;
_computing_data_collection
;
        APEX2(Bruker, 2007, Bruker AXS Inc., Madison, USA)
;
_computing_data_reduction
;
        APEX2(Bruker, 2007, Bruker AXS Inc., Madison, USA)
;
_computing_molecular_graphics 'SHELXTL-Plus. Sheldrick, G. M. (2008)'
_computing_structure_refinement 'SHELXL-97. Sheldrick, G. M. (2008)'
_computing_structure_solution 'SHELXS-97. Sheldrick, G. M. (2008)'
_diffrn_ambient_temperature 150(2)
_diffrn_measured_fraction_theta_full 0.991
_diffrn_measured_fraction_theta_max 0.991
_diffrn_measurement_device_type 'Bruker kappa APEXII CCD Area Detector'
_diffrn_measurement_method '\f scans, and \w scans with \k offsets'
_diffrn_radiation_monochromator graphite
_diffrn_radiation_source 'fine-focus sealed tube'
_diffrn_radiation_type MoK\a
_diffrn_radiation_wavelength 0.71073
_diffrn_reflns_av_R_equivalents 0.0999
_diffrn_reflns_av_sigmaI/netI 0.0894
_diffrn_reflns_limit_h_max 20
_diffrn_reflns_limit_h_min -20
_diffrn_reflns_limit_k_max 17
_diffrn_reflns_limit_k_min -20
_diffrn_reflns_limit_l_max 25
_diffrn_reflns_limit_l_min -25
_diffrn_reflns_number 43788
_diffrn_reflns_theta_full 25.00
_diffrn_reflns_theta_max 25.00
_diffrn_reflns_theta_min 1.91
_exptl_absorpt_coefficient_mu 0.711
_exptl_absorpt_correction_T_max 0.9776
_exptl_absorpt_correction_T_min 0.9015
_exptl_absorpt_correction_type multi-scan
_exptl_absorpt_process_details '(SADABS; Sheldrick, 2003)'
_exptl_crystal_colour Colourless
_exptl_crystal_density_diffrn 1.283
_exptl_crystal_description 'Large blocks'
_exptl_crystal_F_000 2624
_exptl_crystal_size_max 0.15
_exptl_crystal_size_mid 0.10
_exptl_crystal_size_min 0.03
_refine_diff_density_max 0.441
_refine_diff_density_min -0.611
_refine_diff_density_rms 0.097
_refine_ls_extinction_method none
_refine_ls_goodness_of_fit_ref 0.790
_refine_ls_hydrogen_treatment mixed
_refine_ls_matrix_type full
_refine_ls_number_parameters 617
_refine_ls_number_reflns 11053
_refine_ls_number_restraints 0
_refine_ls_restrained_S_all 0.790
_refine_ls_R_factor_all 0.0770
_refine_ls_R_factor_gt 0.0426
_refine_ls_shift/su_max 0.002
_refine_ls_shift/su_mean 0.000
_refine_ls_structure_factor_coef Fsqd
_refine_ls_weighting_details 'calc w=1/[\s^2^(Fo^2^)+(0.1000P)^2^+0.5694P] where P=(Fo^2^+2Fc^2^)/3'
_refine_ls_weighting_scheme calc
_refine_ls_wR_factor_gt 0.1098
_refine_ls_wR_factor_ref 0.1417
_reflns_number_gt 7444
_reflns_number_total 11053
_reflns_threshold_expression >2sigma(I)
_cod_data_source_file ic200492w_si_001_2.cif
_cod_data_source_block inp21byc
_cod_original_cell_volume 6335.9(13)
_cod_database_code 4325519

loop_
_symmetry_equiv_pos_as_xyz
'x, y, z'
'-x, y+1/2, -z+1/2'
'-x, -y, -z'
'x, -y-1/2, z-1/2'

loop_
_atom_site_label
_atom_site_type_symbol
_atom_site_fract_x
_atom_site_fract_y
_atom_site_fract_z
_atom_site_U_iso_or_equiv
_atom_site_adp_type
_atom_site_occupancy
_atom_site_symmetry_multiplicity
_atom_site_calc_flag
_atom_site_refinement_flags
Ru1A Ru 0.57567(2) 0.741781(19) 0.132854(16) 0.01287(11) Uani 1 1 d .
P1A P 0.44693(7) 0.74047(7) 0.08096(6) 0.0172(3) Uani 1 1 d .
P2A P 0.56699(7) 0.87363(6) 0.14530(5) 0.0162(3) Uani 1 1 d .
P3A P 0.56935(7) 0.62243(6) 0.17775(5) 0.0165(3) Uani 1 1 d .
P4A P 0.62730(7) 0.72500(7) 0.04064(5) 0.0158(3) Uani 1 1 d .
C11A C 0.3754(3) 0.7974(3) 0.1159(2) 0.0252(11) Uani 1 1 d .
H11A H 0.3230 0.7949 0.0876 0.030 Uiso 1 1 calc R
H11B H 0.3696 0.7730 0.1560 0.030 Uiso 1 1 calc R
C12A C 0.3968(3) 0.8818(3) 0.1287(2) 0.0241(11) Uani 1 1 d .
H12A H 0.3529 0.9071 0.1450 0.029 Uiso 1 1 calc R
H12B H 0.4010 0.9070 0.0885 0.029 Uiso 1 1 calc R
C13A C 0.4748(3) 0.8949(3) 0.1756(2) 0.0220(10) Uani 1 1 d .
H13A H 0.4741 0.8624 0.2130 0.026 Uiso 1 1 calc R
H13B H 0.4766 0.9492 0.1895 0.026 Uiso 1 1 calc R
C14A C 0.6414(3) 0.9212(3) 0.2076(2) 0.0233(11) Uani 1 1 d .
H14A H 0.6297 0.9777 0.2066 0.028 Uiso 1 1 calc R
C15A C 0.6370(3) 0.8911(3) 0.2735(2) 0.0311(12) Uani 1 1 d .
H15A H 0.6496 0.8360 0.2758 0.047 Uiso 1 1 calc R
H15B H 0.5831 0.8990 0.2818 0.047 Uiso 1 1 calc R
H15C H 0.6753 0.9189 0.3048 0.047 Uiso 1 1 calc R
C16A C 0.7268(3) 0.9101(3) 0.1974(2) 0.0346(13) Uani 1 1 d .
H16A H 0.7638 0.9340 0.2320 0.052 Uiso 1 1 calc R
H16B H 0.7329 0.9342 0.1577 0.052 Uiso 1 1 calc R
H16C H 0.7384 0.8550 0.1959 0.052 Uiso 1 1 calc R
C17A C 0.5538(3) 0.9493(2) 0.0815(2) 0.0224(11) Uani 1 1 d .
H17A H 0.5124 0.9287 0.0468 0.027 Uiso 1 1 calc R
C18A C 0.5222(3) 1.0280(3) 0.0991(2) 0.0317(12) Uani 1 1 d .
H18A H 0.5599 1.0504 0.1340 0.048 Uiso 1 1 calc R
H18B H 0.4705 1.0210 0.1116 0.048 Uiso 1 1 calc R
H18C H 0.5162 1.0625 0.0628 0.048 Uiso 1 1 calc R
C19A C 0.6265(3) 0.9645(3) 0.0528(2) 0.0291(12) Uani 1 1 d .
H19A H 0.6111 0.9945 0.0142 0.044 Uiso 1 1 calc R
H19B H 0.6497 0.9155 0.0431 0.044 Uiso 1 1 calc R
H19C H 0.6658 0.9935 0.0826 0.044 Uiso 1 1 calc R
C21A C 0.3918(3) 0.6490(3) 0.0703(2) 0.0248(11) Uani 1 1 d .
H21A H 0.3349 0.6600 0.0540 0.030 Uiso 1 1 calc R
H21B H 0.4120 0.6177 0.0385 0.030 Uiso 1 1 calc R
C22A C 0.3989(3) 0.6025(3) 0.1309(2) 0.0272(11) Uani 1 1 d .
H22A H 0.3563 0.5631 0.1251 0.033 Uiso 1 1 calc R
H22B H 0.3897 0.6373 0.1649 0.033 Uiso 1 1 calc R
C23A C 0.4793(3) 0.5621(3) 0.1517(2) 0.0238(11) Uani 1 1 d .
H23A H 0.4892 0.5298 0.1163 0.029 Uiso 1 1 calc R
H23B H 0.4741 0.5268 0.1865 0.029 Uiso 1 1 calc R
C24A C 0.6459(3) 0.5460(3) 0.1723(2) 0.0219(10) Uani 1 1 d .
H24A H 0.6412 0.5353 0.1265 0.026 Uiso 1 1 calc R
C25A C 0.7315(3) 0.5734(3) 0.1946(2) 0.0310(12) Uani 1 1 d .
H25A H 0.7441 0.5726 0.2405 0.046 Uiso 1 1 calc R
H25B H 0.7371 0.6259 0.1796 0.046 Uiso 1 1 calc R
H25C H 0.7680 0.5392 0.1778 0.046 Uiso 1 1 calc R
C26A C 0.6332(3) 0.4686(3) 0.2021(3) 0.0391(14) Uani 1 1 d .
H26A H 0.6731 0.4319 0.1933 0.059 Uiso 1 1 calc R
H26B H 0.5798 0.4493 0.1847 0.059 Uiso 1 1 calc R
H26C H 0.6385 0.4750 0.2476 0.059 Uiso 1 1 calc R
C27A C 0.5679(3) 0.6234(3) 0.2638(2) 0.0235(11) Uani 1 1 d .
H27A H 0.5668 0.5685 0.2774 0.028 Uiso 1 1 calc R
C28A C 0.6424(3) 0.6596(3) 0.3029(2) 0.0322(12) Uani 1 1 d .
H28A H 0.6524 0.7096 0.2850 0.048 Uiso 1 1 calc R
H28B H 0.6882 0.6257 0.3027 0.048 Uiso 1 1 calc R
H28C H 0.6345 0.6667 0.3461 0.048 Uiso 1 1 calc R
C29A C 0.4939(3) 0.6621(3) 0.2799(2) 0.0336(13) Uani 1 1 d .
H29A H 0.4976 0.6626 0.3255 0.050 Uiso 1 1 calc R
H29B H 0.4464 0.6334 0.2604 0.050 Uiso 1 1 calc R
H29C H 0.4903 0.7150 0.2641 0.050 Uiso 1 1 calc R
C31A C 0.4244(3) 0.7760(3) -0.0005(2) 0.0222(11) Uani 1 1 d .
H31A H 0.3678 0.7652 -0.0180 0.027 Uiso 1 1 calc R
H31B H 0.4315 0.8325 0.0000 0.027 Uiso 1 1 calc R
C32A C 0.4754(3) 0.7412(3) -0.0444(2) 0.0263(12) Uani 1 1 d .
H32A H 0.4520 0.7559 -0.0880 0.032 Uiso 1 1 calc R
H32B H 0.4726 0.6844 -0.0416 0.032 Uiso 1 1 calc R
C33A C 0.5634(3) 0.7652(3) -0.0311(2) 0.0242(11) Uani 1 1 d .
H33A H 0.5657 0.8220 -0.0280 0.029 Uiso 1 1 calc R
H33B H 0.5870 0.7504 -0.0677 0.029 Uiso 1 1 calc R
C34A C 0.7239(3) 0.7778(2) 0.0425(2) 0.0182(10) Uani 1 1 d .
H34A H 0.7201 0.8243 0.0689 0.022 Uiso 1 1 calc R
C35A C 0.7422(3) 0.8094(3) -0.0195(2) 0.0281(11) Uani 1 1 d .
H35A H 0.7938 0.8358 -0.0114 0.042 Uiso 1 1 calc R
H35B H 0.7005 0.8458 -0.0377 0.042 Uiso 1 1 calc R
H35C H 0.7440 0.7668 -0.0488 0.042 Uiso 1 1 calc R
C36A C 0.7945(3) 0.7328(3) 0.0779(2) 0.0303(12) Uani 1 1 d .
H36A H 0.8059 0.6893 0.0523 0.045 Uiso 1 1 calc R
H36B H 0.7819 0.7137 0.1174 0.045 Uiso 1 1 calc R
H36C H 0.8412 0.7665 0.0868 0.045 Uiso 1 1 calc R
C37A C 0.6517(3) 0.6266(3) 0.0138(2) 0.0252(11) Uani 1 1 d .
H37A H 0.6908 0.6043 0.0493 0.030 Uiso 1 1 calc R
C38A C 0.6910(3) 0.6206(3) -0.0439(2) 0.0376(14) Uani 1 1 d .
H38A H 0.7010 0.5664 -0.0521 0.056 Uiso 1 1 calc R
H38B H 0.7415 0.6487 -0.0361 0.056 Uiso 1 1 calc R
H38C H 0.6557 0.6428 -0.0803 0.056 Uiso 1 1 calc R
C39A C 0.5790(3) 0.5729(3) 0.0048(2) 0.0270(11) Uani 1 1 d .
H39A H 0.5448 0.5835 -0.0357 0.040 Uiso 1 1 calc R
H39B H 0.5491 0.5816 0.0386 0.040 Uiso 1 1 calc R
H39C H 0.5970 0.5193 0.0059 0.040 Uiso 1 1 calc R
Ru1B Ru 0.07380(2) 0.73357(2) 0.382312(16) 0.01391(11) Uani 1 1 d .
P1B P -0.05209(7) 0.72961(7) 0.32507(6) 0.0206(3) Uani 1 1 d .
P2B P 0.13255(7) 0.73624(7) 0.29168(5) 0.0157(3) Uani 1 1 d .
P3B P 0.06854(7) 0.85868(7) 0.41685(5) 0.0189(3) Uani 1 1 d .
P4B P 0.07177(7) 0.60584(7) 0.41128(5) 0.0180(3) Uani 1 1 d .
C11B C -0.0707(3) 0.6952(3) 0.2435(2) 0.0286(12) Uani 1 1 d .
H11C H -0.0622 0.6389 0.2435 0.034 Uiso 1 1 calc R
H11D H -0.1271 0.7051 0.2246 0.034 Uiso 1 1 calc R
C12B C -0.0177(3) 0.7332(3) 0.2028(2) 0.0300(12) Uani 1 1 d .
H12C H -0.0188 0.7895 0.2092 0.036 Uiso 1 1 calc R
H12D H -0.0406 0.7230 0.1582 0.036 Uiso 1 1 calc R
C13B C 0.0700(3) 0.7064(3) 0.2155(2) 0.0234(11) Uani 1 1 d .
H13C H 0.0955 0.7260 0.1812 0.028 Uiso 1 1 calc R
H13D H 0.0706 0.6496 0.2133 0.028 Uiso 1 1 calc R
C14B C 0.1739(3) 0.8291(3) 0.2662(2) 0.0219(10) Uani 1 1 d .
H14B H 0.2064 0.8527 0.3047 0.026 Uiso 1 1 calc R
C15B C 0.1057(3) 0.8855(3) 0.2424(2) 0.0297(12) Uani 1 1 d .
H15D H 0.1268 0.9379 0.2431 0.045 Uiso 1 1 calc R
H15E H 0.0659 0.8826 0.2696 0.045 Uiso 1 1 calc R
H15F H 0.0808 0.8718 0.1994 0.045 Uiso 1 1 calc R
C16B C 0.2275(3) 0.8244(3) 0.2176(2) 0.0306(12) Uani 1 1 d .
H16D H 0.2012 0.7938 0.1817 0.046 Uiso 1 1 calc R
H16E H 0.2780 0.8001 0.2363 0.046 Uiso 1 1 calc R
H16F H 0.2377 0.8764 0.2034 0.046 Uiso 1 1 calc R
C17B C 0.2178(3) 0.6672(3) 0.2962(2) 0.0215(10) Uani 1 1 d .
H17B H 0.2002 0.6206 0.3171 0.026 Uiso 1 1 calc R
C18B C 0.2905(3) 0.6962(3) 0.3428(2) 0.0300(12) Uani 1 1 d .
H18D H 0.3287 0.6541 0.3536 0.045 Uiso 1 1 calc R
H18E H 0.2736 0.7149 0.3809 0.045 Uiso 1 1 calc R
H18F H 0.3157 0.7383 0.3236 0.045 Uiso 1 1 calc R
C19B C 0.2420(3) 0.6357(3) 0.2364(2) 0.0332(13) Uani 1 1 d .
H19D H 0.2600 0.6781 0.2128 0.050 Uiso 1 1 calc R
H19E H 0.1961 0.6104 0.2104 0.050 Uiso 1 1 calc R
H19F H 0.2852 0.5983 0.2477 0.050 Uiso 1 1 calc R
C21B C -0.1101(3) 0.8200(3) 0.3119(2) 0.0316(12) Uani 1 1 d .
H21C H -0.0923 0.8494 0.2779 0.038 Uiso 1 1 calc R
H21D H -0.1670 0.8071 0.2977 0.038 Uiso 1 1 calc R
C22B C -0.1016(3) 0.8708(3) 0.3705(2) 0.0341(13) Uani 1 1 d .
H22C H -0.1060 0.8380 0.4070 0.041 Uiso 1 1 calc R
H22D H -0.1462 0.9080 0.3648 0.041 Uiso 1 1 calc R
C23B C -0.0226(3) 0.9156(3) 0.3851(2) 0.0293(12) Uani 1 1 d .
H23C H -0.0282 0.9565 0.4157 0.035 Uiso 1 1 calc R
H23D H -0.0143 0.9413 0.3461 0.035 Uiso 1 1 calc R
C24B C 0.1446(3) 0.9321(2) 0.4043(2) 0.0242(11) Uani 1 1 d .
H24B H 0.1375 0.9385 0.3578 0.029 Uiso 1 1 calc R
C25B C 0.2309(3) 0.9051(3) 0.4256(2) 0.0292(12) Uani 1 1 d .
H25D H 0.2658 0.9346 0.4034 0.044 Uiso 1 1 calc R
H25E H 0.2348 0.8503 0.4161 0.044 Uiso 1 1 calc R
H25F H 0.2471 0.9132 0.4709 0.044 Uiso 1 1 calc R
C26B C 0.1342(3) 1.0128(3) 0.4301(3) 0.0391(14) Uani 1 1 d .
H26D H 0.1443 1.0111 0.4761 0.059 Uiso 1 1 calc R
H26E H 0.0798 1.0307 0.4147 0.059 Uiso 1 1 calc R
H26F H 0.1720 1.0481 0.4160 0.059 Uiso 1 1 calc R
C27B C 0.0691(3) 0.8725(3) 0.5029(2) 0.0276(12) Uani 1 1 d .
H27B H 0.0635 0.9291 0.5092 0.033 Uiso 1 1 calc R
C28B C 0.1480(3) 0.8492(3) 0.5444(2) 0.0351(13) Uani 1 1 d .
H28D H 0.1394 0.8385 0.5870 0.053 Uiso 1 1 calc R
H28E H 0.1865 0.8912 0.5456 0.053 Uiso 1 1 calc R
H28F H 0.1686 0.8030 0.5271 0.053 Uiso 1 1 calc R
C29B C -0.0012(3) 0.8349(3) 0.5254(2) 0.0351(13) Uani 1 1 d .
H29D H -0.0016 0.7796 0.5165 0.053 Uiso 1 1 calc R
H29E H -0.0509 0.8580 0.5035 0.053 Uiso 1 1 calc R
H29F H 0.0038 0.8429 0.5707 0.053 Uiso 1 1 calc R
C31B C -0.1237(3) 0.6696(3) 0.3569(2) 0.0287(12) Uani 1 1 d .
H31C H -0.1320 0.6922 0.3970 0.034 Uiso 1 1 calc R
H31D H -0.1753 0.6711 0.3273 0.034 Uiso 1 1 calc R
C32B C -0.0988(3) 0.5856(3) 0.3684(3) 0.0341(13) Uani 1 1 d .
H32C H -0.1448 0.5564 0.3780 0.041 Uiso 1 1 calc R
H32D H -0.0861 0.5643 0.3290 0.041 Uiso 1 1 calc R
C33B C -0.0279(3) 0.5718(3) 0.4210(2) 0.0272(11) Uani 1 1 d .
H33C H -0.0241 0.5157 0.4288 0.033 Uiso 1 1 calc R
H33D H -0.0401 0.5961 0.4594 0.033 Uiso 1 1 calc R
C34B C 0.1264(3) 0.5826(3) 0.4920(2) 0.0246(11) Uani 1 1 d .
H34B H 0.1124 0.5284 0.5010 0.030 Uiso 1 1 calc R
C35B C 0.2162(3) 0.5851(3) 0.4960(2) 0.0371(13) Uani 1 1 d .
H35D H 0.2319 0.6363 0.4840 0.056 Uiso 1 1 calc R
H35E H 0.2317 0.5466 0.4676 0.056 Uiso 1 1 calc R
H35F H 0.2428 0.5739 0.5391 0.056 Uiso 1 1 calc R
C36B C 0.1040(3) 0.6326(3) 0.5439(2) 0.0355(13) Uani 1 1 d .
H36D H 0.1291 0.6120 0.5849 0.053 Uiso 1 1 calc R
H36E H 0.0461 0.6326 0.5406 0.053 Uiso 1 1 calc R
H36F H 0.1226 0.6853 0.5397 0.053 Uiso 1 1 calc R
C37B C 0.1075(3) 0.5227(3) 0.3691(2) 0.0241(11) Uani 1 1 d .
H37B H 0.1646 0.5337 0.3678 0.029 Uiso 1 1 calc R
C38B C 0.0648(3) 0.5181(3) 0.3007(2) 0.0295(12) Uani 1 1 d .
H38D H 0.0960 0.4863 0.2768 0.044 Uiso 1 1 calc R
H38E H 0.0589 0.5699 0.2827 0.044 Uiso 1 1 calc R
H38F H 0.0121 0.4950 0.2987 0.044 Uiso 1 1 calc R
C39B C 0.1065(3) 0.4424(3) 0.3984(3) 0.0419(15) Uani 1 1 d .
H39D H 0.0522 0.4300 0.4037 0.063 Uiso 1 1 calc R
H39E H 0.1421 0.4417 0.4394 0.063 Uiso 1 1 calc R
H39F H 0.1244 0.4043 0.3708 0.063 Uiso 1 1 calc R
H1RA H 0.538(3) 0.758(3) 0.195(2) 0.043(16) Uiso 1 1 d .
H2RA H 0.668(3) 0.745(2) 0.176(2) 0.027(14) Uiso 1 1 d .
H1RB H 0.032(3) 0.722(3) 0.437(3) 0.053(17) Uiso 1 1 d .
H2RB H 0.163(3) 0.737(2) 0.426(2) 0.027(14) Uiso 1 1 d .

loop_
_atom_site_aniso_label
_atom_site_aniso_U_11
_atom_site_aniso_U_22
_atom_site_aniso_U_33
_atom_site_aniso_U_23
_atom_site_aniso_U_13
_atom_site_aniso_U_12
Ru1A 0.0141(2) 0.0124(2) 0.0120(2) 0.00002(14) 0.00206(15) 0.00025(13)
P1A 0.0153(7) 0.0189(6) 0.0168(6) -0.0012(5) 0.0016(5) -0.0003(5)
P2A 0.0194(6) 0.0137(6) 0.0153(6) 0.0001(5) 0.0028(5) 0.0001(5)
P3A 0.0194(7) 0.0136(6) 0.0171(6) 0.0008(5) 0.0047(5) 0.0004(5)
P4A 0.0159(6) 0.0180(6) 0.0138(6) -0.0004(5) 0.0034(5) 0.0003(5)
C11A 0.023(3) 0.026(3) 0.029(3) 0.000(2) 0.010(2) 0.001(2)
C12A 0.020(3) 0.027(3) 0.026(3) -0.001(2) 0.007(2) 0.006(2)
C13A 0.025(3) 0.024(3) 0.018(2) -0.001(2) 0.004(2) 0.003(2)
C14A 0.034(3) 0.012(2) 0.022(2) -0.0033(19) -0.002(2) -0.005(2)
C15A 0.033(3) 0.039(3) 0.019(3) -0.005(2) -0.002(2) 0.002(2)
C16A 0.030(3) 0.038(3) 0.032(3) 0.001(3) -0.002(2) -0.003(2)
C17A 0.027(3) 0.017(2) 0.021(3) 0.003(2) 0.001(2) -0.001(2)
C18A 0.045(3) 0.020(3) 0.029(3) 0.006(2) 0.005(2) 0.003(2)
C19A 0.030(3) 0.025(3) 0.033(3) 0.013(2) 0.007(2) 0.002(2)
C21A 0.019(3) 0.025(3) 0.029(3) 0.000(2) 0.000(2) -0.001(2)
C22A 0.023(3) 0.023(3) 0.036(3) -0.001(2) 0.005(2) -0.011(2)
C23A 0.024(3) 0.018(2) 0.031(3) 0.003(2) 0.009(2) -0.003(2)
C24A 0.028(3) 0.019(2) 0.021(2) 0.003(2) 0.012(2) 0.006(2)
C25A 0.022(3) 0.039(3) 0.032(3) -0.002(2) 0.004(2) 0.011(2)
C26A 0.041(4) 0.022(3) 0.062(4) 0.015(3) 0.029(3) 0.016(2)
C27A 0.030(3) 0.024(3) 0.018(2) 0.006(2) 0.008(2) 0.005(2)
C28A 0.033(3) 0.044(3) 0.018(3) -0.008(2) 0.000(2) -0.005(2)
C29A 0.039(3) 0.038(3) 0.030(3) 0.006(2) 0.021(2) 0.006(2)
C31A 0.015(2) 0.031(3) 0.018(2) 0.004(2) -0.0035(19) 0.003(2)
C32A 0.028(3) 0.032(3) 0.016(3) 0.004(2) -0.003(2) -0.001(2)
C33A 0.024(3) 0.033(3) 0.014(2) 0.002(2) 0.001(2) 0.002(2)
C34A 0.019(3) 0.016(2) 0.019(2) 0.0003(19) 0.0025(19) -0.0002(19)
C35A 0.026(3) 0.032(3) 0.028(3) 0.003(2) 0.009(2) -0.006(2)
C36A 0.018(3) 0.038(3) 0.034(3) 0.001(2) 0.004(2) -0.003(2)
C37A 0.030(3) 0.022(3) 0.026(3) -0.007(2) 0.011(2) 0.001(2)
C38A 0.056(4) 0.032(3) 0.031(3) -0.010(2) 0.025(3) -0.002(3)
C39A 0.035(3) 0.019(3) 0.026(3) -0.011(2) 0.005(2) -0.004(2)
Ru1B 0.0129(2) 0.0155(2) 0.0136(2) 0.00014(14) 0.00304(15) 0.00006(14)
P1B 0.0135(6) 0.0274(7) 0.0203(7) 0.0010(5) 0.0020(5) 0.0008(5)
P2B 0.0138(6) 0.0199(6) 0.0131(6) 0.0007(5) 0.0017(5) 0.0011(5)
P3B 0.0219(7) 0.0162(6) 0.0195(6) -0.0002(5) 0.0064(5) 0.0017(5)
P4B 0.0180(6) 0.0164(6) 0.0200(6) 0.0014(5) 0.0046(5) -0.0019(5)
C11B 0.016(3) 0.040(3) 0.027(3) -0.004(2) -0.002(2) 0.003(2)
C12B 0.018(3) 0.048(3) 0.021(3) -0.002(2) -0.003(2) 0.000(2)
C13B 0.022(3) 0.032(3) 0.015(2) -0.001(2) 0.003(2) 0.002(2)
C14B 0.024(3) 0.026(3) 0.018(2) 0.004(2) 0.010(2) -0.001(2)
C15B 0.032(3) 0.029(3) 0.030(3) 0.012(2) 0.009(2) 0.005(2)
C16B 0.032(3) 0.038(3) 0.023(3) 0.004(2) 0.008(2) -0.007(2)
C17B 0.017(3) 0.027(3) 0.021(2) 0.001(2) 0.0038(19) 0.0052(19)
C18B 0.018(3) 0.040(3) 0.030(3) 0.000(2) 0.001(2) 0.007(2)
C19B 0.031(3) 0.037(3) 0.033(3) -0.006(2) 0.010(2) 0.009(2)
C21B 0.019(3) 0.045(3) 0.029(3) 0.009(2) 0.000(2) 0.007(2)
C22B 0.023(3) 0.038(3) 0.043(3) 0.000(3) 0.011(2) 0.014(2)
C23B 0.032(3) 0.021(3) 0.036(3) 0.003(2) 0.009(2) 0.012(2)
C24B 0.035(3) 0.014(2) 0.025(3) 0.003(2) 0.011(2) -0.002(2)
C25B 0.032(3) 0.029(3) 0.027(3) -0.001(2) 0.007(2) -0.011(2)
C26B 0.054(4) 0.022(3) 0.045(3) -0.004(3) 0.018(3) -0.006(3)
C27B 0.043(3) 0.022(3) 0.022(3) -0.006(2) 0.015(2) 0.002(2)
C28B 0.046(4) 0.038(3) 0.021(3) -0.001(2) 0.004(2) -0.003(3)
C29B 0.045(4) 0.034(3) 0.034(3) -0.001(2) 0.026(3) 0.000(3)
C31B 0.017(3) 0.037(3) 0.032(3) 0.000(2) 0.005(2) -0.002(2)
C32B 0.021(3) 0.036(3) 0.046(3) 0.002(3) 0.007(2) -0.009(2)
C33B 0.029(3) 0.025(3) 0.029(3) 0.002(2) 0.010(2) -0.004(2)
C34B 0.026(3) 0.025(3) 0.021(3) 0.007(2) -0.002(2) 0.000(2)
C35B 0.027(3) 0.047(4) 0.035(3) 0.004(3) -0.001(2) 0.003(2)
C36B 0.049(4) 0.032(3) 0.024(3) 0.005(2) 0.003(3) -0.003(3)
C37B 0.027(3) 0.017(2) 0.030(3) -0.003(2) 0.011(2) -0.001(2)
C38B 0.028(3) 0.025(3) 0.035(3) -0.012(2) 0.005(2) -0.005(2)
C39B 0.058(4) 0.017(3) 0.056(4) 0.002(3) 0.025(3) 0.005(3)

loop_
_atom_type_symbol
_atom_type_description
_atom_type_scat_dispersion_real
_atom_type_scat_dispersion_imag
_atom_type_scat_source
C C 0.0033 0.0016 'International Tables Vol C Tables 4.2.6.8 and 6.1.1.4'
H H 0.0000 0.0000 'International Tables Vol C Tables 4.2.6.8 and 6.1.1.4'
P P 0.1023 0.0942 'International Tables Vol C Tables 4.2.6.8 and 6.1.1.4'
Ru Ru -1.2594 0.8363 'International Tables Vol C Tables 4.2.6.8 and 6.1.1.4'

loop_
_geom_angle_atom_site_label_1
_geom_angle_atom_site_label_2
_geom_angle_atom_site_label_3
_geom_angle
P1A Ru1A P3A 94.75(4)
P1A Ru1A P2A 89.45(4)
P3A Ru1A P2A 146.44(4)
P1A Ru1A P4A 93.42(4)
P3A Ru1A P4A 107.62(4)
P2A Ru1A P4A 105.33(4)
C21A P1A C11A 98.8(2)
C21A P1A C31A 99.1(2)
C11A P1A C31A 100.3(2)
C21A P1A Ru1A 119.75(16)
C11A P1A Ru1A 116.44(16)
C31A P1A Ru1A 118.71(15)
C13A P2A C14A 99.5(2)
C13A P2A C17A 97.3(2)
C14A P2A C17A 101.1(2)
C13A P2A Ru1A 108.41(16)
C14A P2A Ru1A 118.23(15)
C17A P2A Ru1A 127.21(15)
C23A P3A C27A 98.3(2)
C23A P3A C24A 97.3(2)
C27A P3A C24A 102.0(2)
C23A P3A Ru1A 118.73(15)
C27A P3A Ru1A 115.07(16)
C24A P3A Ru1A 121.40(14)
C33A P4A C37A 102.3(2)
C33A P4A C34A 102.1(2)
C37A P4A C34A 101.9(2)
C33A P4A Ru1A 114.16(16)
C37A P4A Ru1A 121.13(15)
C34A P4A Ru1A 112.85(14)
C12A C11A P1A 115.9(3)
C11A C12A C13A 114.3(4)
C12A C13A P2A 115.2(3)
C16A C14A C15A 107.7(4)
C16A C14A P2A 112.3(3)
C15A C14A P2A 112.1(3)
C19A C17A C18A 107.4(4)
C19A C17A P2A 115.3(3)
C18A C17A P2A 115.8(3)
C22A C21A P1A 113.1(3)
C21A C22A C23A 114.7(4)
C22A C23A P3A 118.4(3)
C26A C24A C25A 110.1(4)
C26A C24A P3A 116.1(3)
C25A C24A P3A 113.3(3)
C28A C27A C29A 109.4(4)
C28A C27A P3A 113.2(3)
C29A C27A P3A 113.3(3)
C32A C31A P1A 115.0(3)
C31A C32A C33A 115.3(4)
C32A C33A P4A 117.2(3)
C36A C34A C35A 110.7(4)
C36A C34A P4A 111.7(3)
C35A C34A P4A 118.4(3)
C38A C37A C39A 108.8(4)
C38A C37A P4A 118.2(3)
C39A C37A P4A 111.8(3)
P1B Ru1B P3B 96.63(5)
P1B Ru1B P4B 93.36(4)
P3B Ru1B P4B 144.53(4)
P1B Ru1B P2B 92.98(4)
P3B Ru1B P2B 107.41(4)
P4B Ru1B P2B 105.95(4)
C31B P1B C11B 99.7(2)
C31B P1B C21B 99.5(2)
C11B P1B C21B 97.8(2)
C31B P1B Ru1B 116.15(16)
C11B P1B Ru1B 120.76(16)
C21B P1B Ru1B 118.91(17)
C13B P2B C17B 100.4(2)
C13B P2B C14B 99.4(2)
C17B P2B C14B 103.5(2)
C13B P2B Ru1B 117.87(15)
C17B P2B Ru1B 112.88(14)
C14B P2B Ru1B 119.99(15)
C23B P3B C24B 98.0(2)
C23B P3B C27B 98.5(2)
C24B P3B C27B 100.4(2)
C23B P3B Ru1B 117.42(17)
C24B P3B Ru1B 121.60(15)
C27B P3B Ru1B 116.71(16)
C33B P4B C34B 97.7(2)
C33B P4B C37B 101.5(2)
C34B P4B C37B 98.0(2)
C33B P4B Ru1B 113.48(16)
C34B P4B Ru1B 115.61(16)
C37B P4B Ru1B 125.92(15)
C12B C11B P1B 113.6(3)
C11B C12B C13B 115.3(4)
C12B C13B P2B 116.9(3)
C16B C14B C15B 108.5(4)
C16B C14B P2B 117.7(3)
C15B C14B P2B 110.0(3)
C18B C17B C19B 111.2(4)
C18B C17B P2B 110.5(3)
C19B C17B P2B 120.8(3)
C22B C21B P1B 113.3(3)
C21B C22B C23B 114.0(4)
C22B C23B P3B 116.6(3)
C26B C24B C25B 109.8(4)
C26B C24B P3B 116.1(3)
C25B C24B P3B 113.7(3)
C29B C27B C28B 111.1(4)
C29B C27B P3B 113.8(3)
C28B C27B P3B 113.0(3)
C32B C31B P1B 114.8(3)
C33B C32B C31B 115.5(4)
C32B C33B P4B 119.1(3)
C35B C34B C36B 109.3(4)
C35B C34B P4B 111.7(3)
C36B C34B P4B 114.7(3)
C38B C37B C39B 108.3(4)
C38B C37B P4B 111.9(3)
C39B C37B P4B 118.0(3)

loop_
_geom_bond_atom_site_label_1
_geom_bond_atom_site_label_2
_geom_bond_distance
Ru1A P1A 2.2785(13)
Ru1A P3A 2.3032(12)
Ru1A P2A 2.3162(12)
Ru1A P4A 2.3502(12)
P1A C21A 1.841(5)
P1A C11A 1.843(5)
P1A C31A 1.845(4)
P2A C13A 1.855(4)
P2A C14A 1.869(4)
P2A C17A 1.892(4)
P3A C23A 1.862(5)
P3A C27A 1.871(4)
P3A C24A 1.884(4)
P4A C33A 1.862(4)
P4A C37A 1.878(5)
P4A C34A 1.884(4)
C11A C12A 1.525(6)
C12A C13A 1.537(6)
C14A C16A 1.530(6)
C14A C15A 1.536(6)
C17A C19A 1.514(6)
C17A C18A 1.544(6)
C21A C22A 1.530(6)
C22A C23A 1.536(6)
C24A C26A 1.526(6)
C24A C25A 1.530(6)
C27A C28A 1.528(6)
C27A C29A 1.530(6)
C31A C32A 1.529(6)
C32A C33A 1.537(6)
C34A C36A 1.522(6)
C34A C35A 1.536(6)
C37A C38A 1.530(6)
C37A C39A 1.537(6)
Ru1B P1B 2.2772(13)
Ru1B P3B 2.3077(12)
Ru1B P4B 2.3099(12)
Ru1B P2B 2.3688(12)
P1B C31B 1.838(5)
P1B C11B 1.838(5)
P1B C21B 1.851(5)
P2B C13B 1.866(4)
P2B C17B 1.877(4)
P2B C14B 1.886(5)
P3B C23B 1.867(5)
P3B C24B 1.877(5)
P3B C27B 1.881(4)
P4B C33B 1.852(5)
P4B C34B 1.870(4)
P4B C37B 1.874(5)
C11B C12B 1.528(7)
C12B C13B 1.545(6)
C14B C16B 1.523(6)
C14B C15B 1.538(6)
C17B C18B 1.534(6)
C17B C19B 1.535(6)
C21B C22B 1.533(7)
C22B C23B 1.540(7)
C24B C26B 1.532(6)
C24B C25B 1.535(6)
C27B C29B 1.526(6)
C27B C28B 1.530(7)
C31B C32B 1.528(7)
C32B C33B 1.521(7)
C34B C35B 1.523(7)
C34B C36B 1.526(7)
C37B C38B 1.530(6)
C37B C39B 1.534(6)
